data_4323331
loop_
_publ_author_name
'F. Albert Cotton'
'Evgeny V. Dikarev'
'Wai-Yeung Wong'

_publ_section_title
;
 W2Cl4(NR2)2(PR'3)2 Molecules. 5. Preparation and Characterization of
 W2Cl4(NEt2)2(L-L) (L-L = dmpm, dmpe, dppe), W2Cl4(NBu2)2(L-L) (L-L =
 dmpm, dmpe), and W2Cl4(NHex2)2(dmpm). First Complexes with Bridging
 Diphosphine Ligands in a cis,trans-Stereochemistry
;
_journal_name_full 'Inorganic Chemistry'
_journal_page_first 902
_journal_page_last 912
_journal_paper_doi 10.1021/ic961151z
_journal_volume 36
_journal_year 1997
_chemical_compound_source synthesized
_chemical_formula_analytical 'not measured'
_chemical_formula_moiety 'C13 H34 Cl4 N2 P2 W2'
_chemical_formula_structural cis,cis-W2Cl4(Et2N)2(DMPM)
_chemical_formula_sum 'C13 H34 Cl4 N2 P2 W2'
_chemical_formula_weight 789.86
_chemical_name_common
;
 cis,cis-Tetrachloro-bis(diethylamido)-bis(dimethyl-
 phosphino)methane ditungsten(III)
;
_chemical_name_systematic
; 
 1,1,2,2-Tetrachloro-1,2-bis(diethylamido)-(cis,cis)-
 1,2-bis(dimethylphosphino)methane ditungsten(III) 
;
_space_group_IT_number 14
_symmetry_cell_setting monoclinic
_symmetry_space_group_name_Hall '-P 2ybc'
_symmetry_space_group_name_H-M 'P 1 21/c 1'
_atom_sites_solution_hydrogens geom
_atom_sites_solution_primary direct
_atom_sites_solution_secondary difmap
_audit_creation_method SHELXL
_cell_angle_alpha 90.00
_cell_angle_beta 91.77(3)
_cell_angle_gamma 90.00
_cell_formula_units_Z 4
_cell_length_a 8.760(3)
_cell_length_b 21.028(8)
_cell_length_c 12.778(5)
_cell_measurement_reflns_used 25
_cell_measurement_temperature 293(2)
_cell_measurement_theta_max 39
_cell_measurement_theta_min 29
_cell_volume 2352.7(15)
_computing_cell_refinement 'TEXSAN-TEXRAY (1985)'
_computing_data_collection 'TEXSAN-TEXRAY (1985)'
_computing_data_reduction 'TEXSAN-TEXRAY (1985)'
_computing_molecular_graphics 'SHELXTL V.5 (Siemens, 1994)'
_computing_publication_material CIFTAB
_computing_structure_refinement 'SHELXL-93 (Sheldrick, 1993)'
_computing_structure_solution 'SHELXS-86 (Sheldrick, 1990)'
_diffrn_ambient_temperature 293(2)
_diffrn_measurement_device 'Rigaku AFC5R'
_diffrn_measurement_method \w--2q
_diffrn_radiation_monochromator graphite
_diffrn_radiation_source 'rotating anode'
_diffrn_radiation_type CuK\a
_diffrn_radiation_wavelength 1.54184
_diffrn_reflns_av_R_equivalents 0.0744
_diffrn_reflns_av_sigmaI/netI 0.0437
_diffrn_reflns_limit_h_max 9
_diffrn_reflns_limit_h_min 0
_diffrn_reflns_limit_k_max 23
_diffrn_reflns_limit_k_min 0
_diffrn_reflns_limit_l_max 14
_diffrn_reflns_limit_l_min -14
_diffrn_reflns_number 3759
_diffrn_reflns_theta_max 60.06
_diffrn_reflns_theta_min 4.05
_diffrn_standards_decay_% 0
_diffrn_standards_interval_count 250
_diffrn_standards_number 3
_exptl_absorpt_coefficient_mu 23.269
_exptl_absorpt_correction_T_max 1.0000
_exptl_absorpt_correction_T_min 0.3840
_exptl_absorpt_correction_type 'empirical via \y scans'
_exptl_crystal_colour red-brown
_exptl_crystal_density_diffrn 2.230
_exptl_crystal_density_meas ?
_exptl_crystal_density_method none
_exptl_crystal_description block-shaped
_exptl_crystal_F_000 1488
_exptl_crystal_size_max 0.35
_exptl_crystal_size_mid 0.15
_exptl_crystal_size_min 0.10
_refine_diff_density_max 2.762
_refine_diff_density_min -4.329
_refine_diff_density_rms 0.327
_refine_ls_extinction_coef noref
_refine_ls_extinction_method none
_refine_ls_goodness_of_fit_all 1.111
_refine_ls_goodness_of_fit_obs 1.128
_refine_ls_hydrogen_treatment noref
_refine_ls_matrix_type full
_refine_ls_number_parameters 215
_refine_ls_number_reflns 3503
_refine_ls_number_restraints 0
_refine_ls_restrained_S_all 1.111
_refine_ls_restrained_S_obs 1.128
_refine_ls_R_factor_all 0.0633
_refine_ls_R_factor_obs 0.0587
_refine_ls_shift/esd_max 0.001
_refine_ls_shift/esd_mean 0.000
_refine_ls_structure_factor_coef Fsqd
_refine_ls_weighting_details 'w=1/[\s^2^(Fo^2^)+(0.1122P)^2^+25.3969P] where P=(Fo^2^+2Fc^2^)/3'
_refine_ls_weighting_scheme calc
_refine_ls_wR_factor_all 0.1702
_refine_ls_wR_factor_obs 0.1656
_reflns_number_observed 3232
_reflns_number_total 3503
_reflns_observed_criterion >2sigma(I)
_cod_data_source_file ic961151z_3.cif
_cod_data_source_block W2Cl4(NEt2)2(DMPM)
_cod_depositor_comments
;
The following automatic conversions were performed:

'_exptl_crystal_density_meas' value 'not measured' was changed to '?'
- the value is perceived as not measured.

Automatic conversion script
Id: cif_fix_values 3008 2015-01-20 13:52:24Z robertas 

The following automatic conversions were performed:

'_refine_ls_weighting_scheme' value 'calc
w=1/[\s^2^(Fo^2^)+(0.1122P)^2^+25.3969P] where P=(Fo^2^+2Fc^2^)/3'
was changed to 'calc'. New tag '_refine_ls_weighting_details' was
created. The value of the new tag was set to
'w=1/[\s^2^(Fo^2^)+(0.1122P)^2^+25.3969P] where P=(Fo^2^+2Fc^2^)/3'.

Automatic conversion script
Id: cif_fix_values 3143 2015-03-26 13:38:13Z robertas 
;
_cod_original_cell_volume 2353(1)
_cod_database_code 4323331

loop_
_symmetry_equiv_pos_as_xyz
'x, y, z'
'-x, y+1/2, -z+1/2'
'-x, -y, -z'
'x, -y-1/2, z-1/2'

loop_
_atom_site_aniso_label
_atom_site_aniso_U_11
_atom_site_aniso_U_22
_atom_site_aniso_U_33
_atom_site_aniso_U_23
_atom_site_aniso_U_13
_atom_site_aniso_U_12
W1 0.0181(3) 0.0311(4) 0.0287(4) -0.0009(2) 0.0052(2) 0.0033(2)
W2 0.0171(3) 0.0307(4) 0.0294(4) -0.0016(2) 0.0065(2) -0.0005(2)
P1 0.0195(15) 0.037(2) 0.038(2) 0.0042(14) 0.0044(13) -0.0046(13)
P2 0.0194(15) 0.037(2) 0.039(2) 0.0014(14) 0.0049(13) 0.0038(13)
Cl1 0.032(2) 0.060(2) 0.050(2) -0.006(2) -0.0064(15) 0.0075(15)
Cl2 0.035(2) 0.053(2) 0.036(2) -0.0043(14) 0.0111(13) 0.0050(14)
Cl3 0.041(2) 0.054(2) 0.036(2) -0.0060(15) -0.0023(13) -0.0017(15)
Cl4 0.025(2) 0.063(2) 0.054(2) -0.005(2) 0.0198(14) 0.0056(15)
N1 0.028(5) 0.026(5) 0.040(6) -0.014(5) 0.008(5) 0.000(4)
N2 0.017(5) 0.040(6) 0.045(6) 0.008(5) -0.002(4) 0.003(4)
C1 0.036(8) 0.064(10) 0.061(10) 0.000(8) 0.025(7) -0.011(7)
C2 0.035(8) 0.100(14) 0.062(10) -0.009(10) 0.012(7) -0.027(9)
C3 0.026(7) 0.052(9) 0.081(12) 0.015(8) 0.004(7) -0.003(7)
C4 0.033(8) 0.063(10) 0.058(9) -0.005(8) 0.010(7) 0.016(7)
C5 0.055(10) 0.055(9) 0.059(10) 0.022(8) 0.015(8) 0.020(8)
C6 0.050(9) 0.033(7) 0.053(9) 0.001(6) 0.005(7) 0.006(6)
C7 0.073(13) 0.065(11) 0.076(13) 0.020(10) 0.015(10) 0.025(10)
C8 0.076(12) 0.042(8) 0.045(9) -0.008(7) 0.026(8) 0.012(8)
C9 0.103(17) 0.108(17) 0.070(13) 0.013(12) 0.053(13) 0.054(15)
C10 0.033(7) 0.050(8) 0.043(8) -0.024(7) 0.012(6) 0.002(6)
C11 0.024(7) 0.071(11) 0.071(11) -0.004(9) -0.001(7) -0.001(7)
C12 0.053(9) 0.042(8) 0.055(10) 0.006(7) 0.006(7) -0.004(7)
C13 0.063(12) 0.044(9) 0.092(14) 0.007(9) 0.000(10) 0.003(8)

loop_
_atom_site_label
_atom_site_type_symbol
_atom_site_fract_x
_atom_site_fract_y
_atom_site_fract_z
_atom_site_U_iso_or_equiv
_atom_site_thermal_displace_type
_atom_site_occupancy
_atom_site_calc_flag
_atom_site_refinement_flags
_atom_site_disorder_group
W1 W 0.33686(6) 0.42114(3) 0.68542(4) 0.0259(2) Uani 1 d . .
W2 W 0.31328(6) 0.34405(3) 0.81506(4) 0.0256(2) Uani 1 d . .
P1 P 0.6132(3) 0.4407(2) 0.7309(3) 0.0316(7) Uani 1 d . .
P2 P 0.5792(3) 0.3030(2) 0.7843(3) 0.0317(7) Uani 1 d . .
Cl1 Cl 0.1077(4) 0.4147(2) 0.5817(3) 0.0473(8) Uani 1 d . .
Cl2 Cl 0.4633(4) 0.3758(2) 0.5359(3) 0.0414(8) Uani 1 d . .
Cl3 Cl 0.4373(4) 0.3742(2) 0.9792(3) 0.0437(8) Uani 1 d . .
Cl4 Cl 0.0792(4) 0.3690(2) 0.8972(3) 0.0472(8) Uani 1 d . .
N1 N 0.2941(12) 0.5000(5) 0.7540(8) 0.032(2) Uani 1 d . .
N2 N 0.2291(11) 0.2723(5) 0.7405(9) 0.034(2) Uani 1 d . .
C1 C 0.7223(17) 0.4813(8) 0.6354(13) 0.053(4) Uani 1 d . .
H1A H 0.6785(17) 0.5224(8) 0.6220(13) 0.074(23) Uiso 1 calc R .
H1B H 0.7211(17) 0.4570(8) 0.5717(13) 0.074(23) Uiso 1 calc R .
H1C H 0.8256(17) 0.4861(8) 0.6613(13) 0.074(23) Uiso 1 calc R .
C2 C 0.6556(18) 0.4866(10) 0.8495(14) 0.065(5) Uani 1 d . .
H2A H 0.6020(18) 0.4687(10) 0.9069(14) 0.074(23) Uiso 1 calc R .
H2B H 0.6237(18) 0.5299(10) 0.8389(14) 0.074(23) Uiso 1 calc R .
H2C H 0.7635(18) 0.4855(10) 0.8652(14) 0.074(23) Uiso 1 calc R .
C3 C 0.7118(17) 0.3651(7) 0.7457(15) 0.053(4) Uani 1 d . .
H3A H 0.7934(17) 0.3691(7) 0.7984(15) 0.052(32) Uiso 1 calc R .
H3B H 0.7571(17) 0.3536(7) 0.6800(15) 0.052(32) Uiso 1 calc R .
C4 C 0.5913(17) 0.2440(8) 0.6807(12) 0.051(4) Uani 1 d . .
H4A H 0.5243(17) 0.2091(8) 0.6949(12) 0.100(31) Uiso 1 calc R .
H4B H 0.6944(17) 0.2287(8) 0.6777(12) 0.100(31) Uiso 1 calc R .
H4C H 0.5618(17) 0.2630(8) 0.6149(12) 0.100(31) Uiso 1 calc R .
C5 C 0.6784(19) 0.2637(8) 0.8944(13) 0.056(4) Uani 1 d . .
H5A H 0.6788(19) 0.2911(8) 0.9544(13) 0.100(31) Uiso 1 calc R .
H5B H 0.7816(19) 0.2545(8) 0.8762(13) 0.100(31) Uiso 1 calc R .
H5C H 0.6268(19) 0.2247(8) 0.9103(13) 0.100(31) Uiso 1 calc R .
C6 C 0.3165(17) 0.5541(7) 0.6799(12) 0.045(3) Uani 1 d . .
H6A H 0.3837(17) 0.5850(7) 0.7139(12) 0.042(20) Uiso 1 calc R .
H6B H 0.3681(17) 0.5381(7) 0.6192(12) 0.042(20) Uiso 1 calc R .
C7 C 0.1763(24) 0.5870(9) 0.6435(16) 0.071(5) Uani 1 d . .
H7A H 0.2022(24) 0.6208(9) 0.5967(16) 0.101(32) Uiso 1 calc R .
H7B H 0.1255(24) 0.6044(9) 0.7026(16) 0.101(32) Uiso 1 calc R .
H7C H 0.1098(24) 0.5574(9) 0.6076(16) 0.101(32) Uiso 1 calc R .
C8 C 0.2617(20) 0.5187(8) 0.8607(12) 0.054(4) Uani 1 d . .
H8A H 0.3308(20) 0.5528(8) 0.8817(12) 0.042(20) Uiso 1 calc R .
H8B H 0.2824(20) 0.4828(8) 0.9067(12) 0.042(20) Uiso 1 calc R .
C9 C 0.1017(27) 0.5404(12) 0.8751(16) 0.093(8) Uani 1 d . .
H9A H 0.0889(27) 0.5518(12) 0.9470(16) 0.101(32) Uiso 1 calc R .
H9B H 0.0324(27) 0.5066(12) 0.8563(16) 0.101(32) Uiso 1 calc R .
H9C H 0.0808(27) 0.5766(12) 0.8312(16) 0.101(32) Uiso 1 calc R .
C10 C 0.1905(15) 0.2561(7) 0.6306(11) 0.042(3) Uani 1 d . .
H10A H 0.2382(15) 0.2160(7) 0.6133(11) 0.059(24) Uiso 1 calc R .
H10B H 0.2309(15) 0.2886(7) 0.5852(11) 0.059(24) Uiso 1 calc R .
C11 C 0.0212(16) 0.2509(9) 0.6112(14) 0.055(4) Uani 1 d . .
H11A H 0.0003(16) 0.2403(9) 0.5391(14) 0.062(20) Uiso 1 calc R .
H11B H -0.0262(16) 0.2908(9) 0.6270(14) 0.062(20) Uiso 1 calc R .
H11C H -0.0189(16) 0.2183(9) 0.6552(14) 0.062(20) Uiso 1 calc R .
C12 C 0.1862(19) 0.2230(7) 0.8152(12) 0.050(4) Uani 1 d . .
H12A H 0.0758(19) 0.2231(7) 0.8192(12) 0.059(24) Uiso 1 calc R .
H12B H 0.2274(19) 0.2349(7) 0.8837(12) 0.059(24) Uiso 1 calc R .
C13 C 0.2357(23) 0.1567(7) 0.7935(17) 0.066(5) Uani 1 d . .
H13A H 0.2010(23) 0.1290(7) 0.8476(17) 0.062(20) Uiso 1 calc R .
H13B H 0.3452(23) 0.1551(7) 0.7919(17) 0.062(20) Uiso 1 calc R .
H13C H 0.1930(23) 0.1432(7) 0.7271(17) 0.062(20) Uiso 1 calc R .

loop_
_atom_type_symbol
_atom_type_description
_atom_type_scat_dispersion_real
_atom_type_scat_dispersion_imag
_atom_type_scat_source
C C 0.0181 0.0091 'International Tables Vol C Tables 4.2.6.8 and 6.1.1.4'
H H 0.0000 0.0000 'International Tables Vol C Tables 4.2.6.8 and 6.1.1.4'
W W -5.4734 5.5774 'International Tables Vol C Tables 4.2.6.8 and 6.1.1.4'
Cl Cl 0.3639 0.7018 'International Tables Vol C Tables 4.2.6.8 and 6.1.1.4'
P P 0.2955 0.4335 'International Tables Vol C Tables 4.2.6.8 and 6.1.1.4'
N N 0.0311 0.0180 'International Tables Vol C Tables 4.2.6.8 and 6.1.1.4'

loop_
_geom_angle_atom_site_label_1
_geom_angle_atom_site_label_2
_geom_angle_atom_site_label_3
_geom_angle
_geom_angle_site_symmetry_1
_geom_angle_site_symmetry_3
_geom_angle_publ_flag
N1 W1 W2 104.7(3) . . yes
N1 W1 Cl1 97.5(3) . . yes
W2 W1 Cl1 105.36(10) . . yes
N1 W1 Cl2 142.9(3) . . yes
W2 W1 Cl2 109.75(9) . . yes
Cl1 W1 Cl2 86.36(12) . . yes
N1 W1 P1 87.3(3) . . yes
W2 W1 P1 93.15(8) . . yes
Cl1 W1 P1 158.85(12) . . yes
Cl2 W1 P1 77.67(11) . . yes
N2 W2 W1 103.6(3) . . yes
N2 W2 Cl4 93.9(3) . . yes
W1 W2 Cl4 104.78(10) . . yes
N2 W2 Cl3 142.4(3) . . yes
W1 W2 Cl3 112.75(9) . . yes
Cl4 W2 Cl3 86.00(13) . . yes
N2 W2 P2 89.8(3) . . yes
W1 W2 P2 91.41(8) . . yes
Cl4 W2 P2 161.98(12) . . yes
Cl3 W2 P2 80.39(12) . . yes
C1 P1 C3 103.1(8) . . no
C1 P1 C2 102.4(8) . . no
C3 P1 C2 107.0(9) . . no
C1 P1 W1 116.9(6) . . no
C3 P1 W1 109.5(5) . . no
C2 P1 W1 116.7(5) . . no
C4 P2 C3 103.9(8) . . no
C4 P2 C5 102.4(8) . . no
C3 P2 C5 103.9(8) . . no
C4 P2 W2 114.9(5) . . no
C3 P2 W2 113.3(5) . . no
C5 P2 W2 117.0(5) . . no
C8 N1 C6 114.9(11) . . no
C8 N1 W1 135.0(10) . . no
C6 N1 W1 109.7(8) . . no
C12 N2 C10 113.6(11) . . no
C12 N2 W2 109.6(9) . . no
C10 N2 W2 136.7(9) . . no
P1 C3 P2 110.5(8) . . no
C7 C6 N1 115.6(13) . . no
N1 C8 C9 114.1(15) . . no
N2 C10 C11 111.8(11) . . no
N2 C12 C13 117.3(14) . . no

loop_
_geom_bond_atom_site_label_1
_geom_bond_atom_site_label_2
_geom_bond_distance
_geom_bond_site_symmetry_2
_geom_bond_publ_flag
W1 N1 1.918(9) . yes
W1 W2 2.3316(10) . yes
W1 Cl1 2.375(4) . yes
W1 Cl2 2.432(3) . yes
W1 P1 2.506(3) . yes
W2 N2 1.919(11) . yes
W2 Cl4 2.391(3) . yes
W2 Cl3 2.417(3) . yes
W2 P2 2.526(3) . yes
P1 C1 1.790(14) . no
P1 C3 1.81(2) . no
P1 C2 1.83(2) . no
P2 C4 1.82(2) . no
P2 C3 1.826(15) . no
P2 C5 1.83(2) . no
N1 C8 1.46(2) . no
N1 C6 1.50(2) . no
N2 C12 1.47(2) . no
N2 C10 1.47(2) . no
C6 C7 1.47(2) . no
C8 C9 1.49(3) . no
C10 C11 1.50(2) . no
C12 C13 1.49(2) . no

loop_
_geom_torsion_atom_site_label_1
_geom_torsion_atom_site_label_2
_geom_torsion_atom_site_label_3
_geom_torsion_atom_site_label_4
_geom_torsion
_geom_torsion_site_symmetry_1
_geom_torsion_site_symmetry_2
_geom_torsion_site_symmetry_3
_geom_torsion_site_symmetry_4
_geom_torsion_publ_flag
P1 W1 W2 P2 -36.93(11) . . . . yes
P1 W1 W2 N2 -127.0(3) . . . . no
P1 W1 W2 Cl3 43.24(12) . . . . yes
P1 W1 W2 Cl4 135.10(13) . . . . no
N1 W1 W2 P2 -125.0(3) . . . . no
N1 W1 W2 N2 144.9(5) . . . . no
N1 W1 W2 Cl3 -44.8(3) . . . . yes
N1 W1 W2 Cl4 47.0(3) . . . . yes
Cl2 W1 W2 P2 41.10(12) . . . . yes
Cl2 W1 W2 N2 -49.0(3) . . . . yes
Cl2 W1 W2 Cl3 121.27(12) . . . . no
Cl2 W1 W2 Cl4 -146.88(13) . . . . no
Cl1 W1 W2 P2 132.74(12) . . . . no
Cl1 W1 W2 N2 42.6(3) . . . . yes
Cl1 W1 W2 Cl3 -147.08(13) . . . . no
Cl1 W1 W2 Cl4 -55.23(13) . . . . yes
